data_7055063
loop_
_publ_author_name
'Panini, Piyush'
'Chopra, Deepak'

_publ_section_title
;
 Experimental and computational insights into the nature of weak
 intermolecular interactions in trifluoromethyl-substituted isomeric
 crystalline N-methyl-N-phenylbenzamides
;
_journal_issue 11
_journal_name_full 'New J. Chem.'
_journal_page_first 8720
_journal_paper_doi 10.1039/C5NJ01670C
_journal_volume 39
_journal_year 2015
_chemical_formula_moiety 'C15 H12 F3 N O'
_chemical_formula_sum 'C15 H12 F3 N O'
_chemical_formula_weight 279.26
_space_group_IT_number 61
_symmetry_cell_setting orthorhombic
_symmetry_Int_Tables_number 61
_symmetry_space_group_name_Hall '-P 2ac 2ab'
_symmetry_space_group_name_H-M 'P b c a'
_atom_sites_solution_hydrogens geom
_atom_sites_solution_primary direct
_atom_sites_solution_secondary difmap
_audit_creation_method SHELXL-13
_audit_update_record
;
2014-09-23 deposited with the CCDC.
2015-08-18 downloaded from the CCDC.
;
_cell_angle_alpha 90.00
_cell_angle_beta 90.00
_cell_angle_gamma 90.00
_cell_formula_units_Z 8
_cell_length_a 9.6555(7)
_cell_length_b 13.7420(11)
_cell_length_c 19.3339(15)
_cell_measurement_reflns_used 3989
_cell_measurement_temperature 120(2)
_cell_measurement_theta_max 29.3046
_cell_measurement_theta_min 2.3530
_cell_volume 2565.3(3)
_computing_structure_refinement 'SHELXL-97 (Sheldrick, 1997)'
_computing_structure_solution 'SHELXS-97 (Sheldrick, 1990)'
_diffrn_ambient_temperature 120(2)
_diffrn_measured_fraction_theta_full 1.000
_diffrn_measured_fraction_theta_max 1.000
_diffrn_radiation_monochromator graphite
_diffrn_radiation_source 'fine-focus sealed tube'
_diffrn_radiation_type MoK\a
_diffrn_radiation_wavelength 0.71073
_diffrn_reflns_av_R_equivalents 0.0553
_diffrn_reflns_av_sigmaI/netI 0.0424
_diffrn_reflns_limit_h_max 11
_diffrn_reflns_limit_h_min -11
_diffrn_reflns_limit_k_max 16
_diffrn_reflns_limit_k_min -16
_diffrn_reflns_limit_l_max 22
_diffrn_reflns_limit_l_min -22
_diffrn_reflns_number 12605
_diffrn_reflns_theta_full 25.00
_diffrn_reflns_theta_max 25.00
_diffrn_reflns_theta_min 2.79
_exptl_absorpt_coefficient_mu 0.121
_exptl_absorpt_correction_T_max 0.9663
_exptl_absorpt_correction_T_min 0.9237
_exptl_absorpt_correction_type multi-scan
_exptl_absorpt_process_details
;
CrysAlisPro, Oxford Diffraction Ltd.,
Version 1.171.34.44 (release 25-10-2010 CrysAlis171 .NET)
(compiled Oct 25 2010,18:11:34)
Empirical absorption correction using spherical harmonics,
 implemented in SCALE3 ABSPACK scaling algorithm.
;
_exptl_crystal_colour colourless
_exptl_crystal_density_diffrn 1.446
_exptl_crystal_density_method 'not measured'
_exptl_crystal_description plate
_exptl_crystal_F_000 1152
_exptl_crystal_size_max 0.30
_exptl_crystal_size_mid 0.22
_exptl_crystal_size_min 0.20
_refine_diff_density_max 0.207
_refine_diff_density_min -0.221
_refine_diff_density_rms 0.050
_refine_ls_extinction_coef 0.0077(8)
_refine_ls_extinction_expression Fc^*^=kFc[1+0.001xFc^2^\l^3^/sin(2\q)]^-1/4^
_refine_ls_extinction_method SHELXL
_refine_ls_goodness_of_fit_ref 1.055
_refine_ls_hydrogen_treatment constr
_refine_ls_matrix_type full
_refine_ls_number_parameters 211
_refine_ls_number_reflns 2262
_refine_ls_number_restraints 0
_refine_ls_restrained_S_all 1.055
_refine_ls_R_factor_all 0.0580
_refine_ls_R_factor_gt 0.0398
_refine_ls_shift/su_max 0.000
_refine_ls_shift/su_mean 0.000
_refine_ls_structure_factor_coef Fsqd
_refine_ls_weighting_details 'calc w=1/[\s^2^(Fo^2^)+(0.0425P)^2^+0.5802P] where P=(Fo^2^+2Fc^2^)/3'
_refine_ls_weighting_scheme calc
_refine_ls_wR_factor_gt 0.0901
_refine_ls_wR_factor_ref 0.1028
_reflns_number_gt 1743
_reflns_number_total 2262
_reflns_threshold_expression >2sigma(I)
_cod_data_source_file c5nj01670c2.cif
_cod_data_source_block NM10
_cod_depositor_comments
;
The following automatic conversions were performed:

'_symmetry_cell_setting' value 'Orthorhombic' changed to
'orthorhombic' according to
/usr/data/users/saulius/crontab/automatic-downloads/rss-feeds/RSC/lib/dictionaries/cif_core.dic
dictionary named 'cif_core.dic' version 2.4.2 from 2011-04-26.

Automatic conversion script
Id: cif_fix_values 3271 2015-04-21 07:52:19Z andrius 

 Adding full bibliography for 7055061--7055069.cif.

The following automatic conversions were performed:

data name '_iucr_refine_instruction_details' was replaced with
'_iucr_refine_instructions_details' as specified in the replacement
file 'data/replacement-values/replacement_tags.lst'.

Automatic conversion script
Id: cif_correct_tags 9268 2022-04-12 08:56:07Z antanas 
;
_cod_database_code 7055063

loop_
_symmetry_equiv_pos_as_xyz
'x, y, z'
'-x+1/2, -y, z+1/2'
'x+1/2, -y+1/2, -z'
'-x, y+1/2, -z+1/2'
'-x, -y, -z'
'x-1/2, y, -z-1/2'
'-x-1/2, y-1/2, z'
'x, -y-1/2, z-1/2'

loop_
_atom_site_label
_atom_site_type_symbol
_atom_site_fract_x
_atom_site_fract_y
_atom_site_fract_z
_atom_site_U_iso_or_equiv
_atom_site_adp_type
_atom_site_occupancy
_atom_site_symmetry_multiplicity
_atom_site_calc_flag
_atom_site_refinement_flags
_atom_site_disorder_assembly
_atom_site_disorder_group
F1A F 0.4413(10) 0.2276(9) 0.4403(6) 0.059(4) Uani 0.54(6) 1 d P A 1
F2A F 0.5934(15) 0.1721(9) 0.5142(5) 0.034(2) Uani 0.54(6) 1 d P A 1
F3A F 0.4770(14) 0.2964(11) 0.5421(7) 0.045(2) Uani 0.54(6) 1 d P A 1
F1B F 0.4351(12) 0.2226(10) 0.4411(7) 0.062(4) Uani 0.46(6) 1 d P A 2
F2B F 0.572(2) 0.1846(16) 0.5149(7) 0.059(4) Uani 0.46(6) 1 d P A 2
F3B F 0.437(5) 0.3055(12) 0.5266(19) 0.074(6) Uani 0.46(6) 1 d P A 2
N1 N 0.33411(15) 0.23231(11) 0.65181(8) 0.0233(4) Uani 1 1 d . . .
O1 O 0.49722(14) 0.32005(10) 0.70724(8) 0.0398(4) Uani 1 1 d . . .
C1 C 0.56400(18) 0.16039(13) 0.67604(9) 0.0224(4) Uani 1 1 d . . .
C2 C 0.70293(18) 0.18368(14) 0.66740(10) 0.0264(5) Uani 1 1 d . . .
H2 H 0.7296 0.2495 0.6605 0.032 Uiso 1 1 calc R . .
C3 C 0.8026(2) 0.11133(15) 0.66881(10) 0.0308(5) Uani 1 1 d . . .
H3 H 0.8972 0.1276 0.6619 0.037 Uiso 1 1 calc R . .
C4 C 0.7654(2) 0.01529(14) 0.68031(9) 0.0288(5) Uani 1 1 d . . .
H4 H 0.8341 -0.0342 0.6815 0.035 Uiso 1 1 calc R . .
C5 C 0.6268(2) -0.00807(14) 0.69004(9) 0.0263(5) Uani 1 1 d . . .
H5 H 0.6006 -0.0737 0.6984 0.032 Uiso 1 1 calc R . .
C6 C 0.52662(19) 0.06408(13) 0.68756(9) 0.0232(4) Uani 1 1 d . . .
H6 H 0.4319 0.0476 0.6938 0.028 Uiso 1 1 calc R . .
C7 C 0.29412(17) 0.15629(13) 0.60503(9) 0.0214(4) Uani 1 1 d . . .
C8 C 0.19010(18) 0.09305(13) 0.62624(10) 0.0259(5) Uani 1 1 d . . .
H8 H 0.1515 0.1001 0.6712 0.031 Uiso 1 1 calc R . .
C9 C 0.1417(2) 0.02023(14) 0.58336(10) 0.0324(5) Uani 1 1 d . . .
H9 H 0.0698 -0.0219 0.5985 0.039 Uiso 1 1 calc R . .
C10 C 0.1986(2) 0.00904(15) 0.51832(11) 0.0359(5) Uani 1 1 d . . .
H10 H 0.1671 -0.0416 0.4888 0.043 Uiso 1 1 calc R . .
C11 C 0.3008(2) 0.07133(15) 0.49648(10) 0.0334(5) Uani 1 1 d . . .
H11 H 0.3399 0.0629 0.4518 0.040 Uiso 1 1 calc R . .
C12 C 0.34843(18) 0.14667(13) 0.53850(9) 0.0249(4) Uani 1 1 d . A .
C13 C 0.46275(18) 0.24347(13) 0.67879(10) 0.0250(5) Uani 1 1 d . . .
C14 C 0.2302(2) 0.30884(13) 0.66235(10) 0.0296(5) Uani 1 1 d . . .
H14A H 0.2657 0.3568 0.6954 0.044 Uiso 1 1 calc R . .
H14B H 0.1449 0.2799 0.6805 0.044 Uiso 1 1 calc R . .
H14C H 0.2107 0.3410 0.6182 0.044 Uiso 1 1 calc R . .
C15 C 0.4568(2) 0.21230(15) 0.50843(11) 0.0322(5) Uani 1 1 d . . .

loop_
_atom_site_aniso_label
_atom_site_aniso_U_11
_atom_site_aniso_U_22
_atom_site_aniso_U_33
_atom_site_aniso_U_23
_atom_site_aniso_U_13
_atom_site_aniso_U_12
F1A 0.040(4) 0.099(7) 0.039(6) 0.036(5) -0.002(3) 0.019(5)
F2A 0.019(4) 0.045(3) 0.037(3) 0.003(3) 0.0024(19) 0.010(2)
F3A 0.057(4) 0.026(3) 0.054(3) 0.002(2) 0.024(3) -0.004(2)
F1B 0.062(6) 0.100(7) 0.025(6) 0.028(5) 0.006(4) -0.037(6)
F2B 0.013(4) 0.091(7) 0.071(5) 0.049(5) 0.004(3) 0.005(4)
F3B 0.106(13) 0.025(3) 0.091(10) 0.004(5) 0.072(9) 0.002(6)
N1 0.0183(8) 0.0260(8) 0.0255(9) -0.0037(7) -0.0012(7) 0.0034(7)
O1 0.0307(8) 0.0308(8) 0.0580(10) -0.0175(7) -0.0092(7) 0.0028(7)
C1 0.0227(10) 0.0276(10) 0.0168(9) -0.0024(8) -0.0031(8) 0.0013(8)
C2 0.0214(10) 0.0295(10) 0.0283(10) 0.0005(9) -0.0022(8) -0.0033(8)
C3 0.0201(10) 0.0425(12) 0.0298(11) -0.0016(9) -0.0012(8) 0.0042(9)
C4 0.0289(12) 0.0344(11) 0.0231(10) -0.0022(9) -0.0037(8) 0.0105(9)
C5 0.0318(12) 0.0248(10) 0.0224(10) 0.0013(8) -0.0025(8) 0.0029(8)
C6 0.0215(10) 0.0291(10) 0.0190(9) -0.0002(8) -0.0004(8) -0.0017(8)
C7 0.0178(10) 0.0240(9) 0.0225(10) 0.0012(8) -0.0037(8) 0.0045(8)
C8 0.0208(10) 0.0309(10) 0.0259(10) 0.0008(9) 0.0006(8) 0.0013(8)
C9 0.0230(11) 0.0307(11) 0.0436(13) -0.0008(10) -0.0048(9) -0.0005(9)
C10 0.0341(12) 0.0315(11) 0.0422(13) -0.0115(10) -0.0118(10) 0.0037(10)
C11 0.0362(12) 0.0395(12) 0.0245(11) -0.0046(9) -0.0006(9) 0.0106(10)
C12 0.0257(11) 0.0266(10) 0.0222(10) 0.0023(8) -0.0006(8) 0.0072(8)
C13 0.0229(11) 0.0261(10) 0.0259(10) -0.0014(8) 0.0001(8) 0.0009(8)
C14 0.0263(11) 0.0295(10) 0.0329(11) -0.0049(9) -0.0026(9) 0.0084(9)
C15 0.0365(14) 0.0338(12) 0.0264(11) 0.0032(9) 0.0095(10) 0.0081(10)

loop_
_atom_type_symbol
_atom_type_description
_atom_type_scat_dispersion_real
_atom_type_scat_dispersion_imag
_atom_type_scat_source
C C 0.0033 0.0016 'International Tables Vol C Tables 4.2.6.8 and 6.1.1.4'
H H 0.0000 0.0000 'International Tables Vol C Tables 4.2.6.8 and 6.1.1.4'
N N 0.0061 0.0033 'International Tables Vol C Tables 4.2.6.8 and 6.1.1.4'
O O 0.0106 0.0060 'International Tables Vol C Tables 4.2.6.8 and 6.1.1.4'
F F 0.0171 0.0103 'International Tables Vol C Tables 4.2.6.8 and 6.1.1.4'

loop_
_geom_angle_atom_site_label_1
_geom_angle_atom_site_label_2
_geom_angle_atom_site_label_3
_geom_angle
C13 N1 C7 124.86(15)
C13 N1 C14 119.45(15)
C7 N1 C14 115.17(14)
C2 C1 C6 119.30(17)
C2 C1 C13 117.20(16)
C6 C1 C13 123.26(16)
C3 C2 C1 120.24(18)
C3 C2 H2 119.9
C1 C2 H2 119.9
C2 C3 C4 120.46(18)
C2 C3 H3 119.8
C4 C3 H3 119.8
C3 C4 C5 119.46(18)
C3 C4 H4 120.3
C5 C4 H4 120.3
C6 C5 C4 120.15(18)
C6 C5 H5 119.9
C4 C5 H5 119.9
C5 C6 C1 120.37(17)
C5 C6 H6 119.8
C1 C6 H6 119.8
C8 C7 C12 118.97(17)
C8 C7 N1 117.63(16)
C12 C7 N1 123.29(16)
C9 C8 C7 121.36(18)
C9 C8 H8 119.3
C7 C8 H8 119.3
C10 C9 C8 119.53(19)
C10 C9 H9 120.2
C8 C9 H9 120.2
C11 C10 C9 119.78(19)
C11 C10 H10 120.1
C9 C10 H10 120.1
C10 C11 C12 121.39(19)
C10 C11 H11 119.3
C12 C11 H11 119.3
C11 C12 C7 118.92(17)
C11 C12 C15 116.82(17)
C7 C12 C15 124.26(17)
O1 C13 N1 121.03(16)
O1 C13 C1 119.22(16)
N1 C13 C1 119.73(16)
N1 C14 H14A 109.5
N1 C14 H14B 109.5
H14A C14 H14B 109.5
N1 C14 H14C 109.5
H14A C14 H14C 109.5
H14B C14 H14C 109.5
F2B C15 F1B 106.6(9)
F2B C15 F3A 95.1(7)
F1B C15 F3A 114.0(8)
F2B C15 F3B 114.3(17)
F1B C15 F3B 97.7(19)
F2B C15 F1A 105.0(8)
F3A C15 F1A 111.0(7)
F3B C15 F1A 95.3(17)
F1B C15 F2A 105.2(7)
F3A C15 F2A 99.2(7)
F3B C15 F2A 118(2)
F1A C15 F2A 103.9(6)
F2B C15 C12 115.0(8)
F1B C15 C12 109.6(6)
F3A C15 C12 115.6(6)
F3B C15 C12 112.0(9)
F1A C15 C12 113.4(6)
F2A C15 C12 112.3(5)

loop_
_geom_bond_atom_site_label_1
_geom_bond_atom_site_label_2
_geom_bond_distance
F1A C15 1.342(11)
F2A C15 1.434(16)
F3A C15 1.341(14)
F1B C15 1.326(13)
F2B C15 1.19(3)
F3B C15 1.341(16)
N1 C13 1.356(2)
N1 C7 1.435(2)
N1 C14 1.468(2)
O1 C13 1.233(2)
C1 C2 1.389(3)
C1 C6 1.390(3)
C1 C13 1.504(2)
C2 C3 1.384(3)
C2 H2 0.9500
C3 C4 1.386(3)
C3 H3 0.9500
C4 C5 1.389(3)
C4 H4 0.9500
C5 C6 1.386(3)
C5 H5 0.9500
C6 H6 0.9500
C7 C8 1.390(2)
C7 C12 1.395(3)
C8 C9 1.381(3)
C8 H8 0.9500
C9 C10 1.381(3)
C9 H9 0.9500
C10 C11 1.373(3)
C10 H10 0.9500
C11 C12 1.394(3)
C11 H11 0.9500
C12 C15 1.499(3)
C14 H14A 0.9800
C14 H14B 0.9800
C14 H14C 0.9800

loop_
_geom_torsion_atom_site_label_1
_geom_torsion_atom_site_label_2
_geom_torsion_atom_site_label_3
_geom_torsion_atom_site_label_4
_geom_torsion
C6 C1 C2 C3 1.4(3)
C13 C1 C2 C3 175.90(17)
C1 C2 C3 C4 -1.4(3)
C2 C3 C4 C5 0.4(3)
C3 C4 C5 C6 0.6(3)
C4 C5 C6 C1 -0.7(3)
C2 C1 C6 C5 -0.3(3)
C13 C1 C6 C5 -174.53(16)
C13 N1 C7 C8 119.14(19)
C14 N1 C7 C8 -69.3(2)
C13 N1 C7 C12 -64.7(2)
C14 N1 C7 C12 106.86(19)
C12 C7 C8 C9 1.2(3)
N1 C7 C8 C9 177.48(16)
C7 C8 C9 C10 0.7(3)
C8 C9 C10 C11 -1.1(3)
C9 C10 C11 C12 -0.5(3)
C10 C11 C12 C7 2.4(3)
C10 C11 C12 C15 -177.93(18)
C8 C7 C12 C11 -2.7(3)
N1 C7 C12 C11 -178.77(16)
C8 C7 C12 C15 177.63(17)
N1 C7 C12 C15 1.6(3)
C7 N1 C13 O1 165.43(18)
C14 N1 C13 O1 -5.8(3)
C7 N1 C13 C1 -16.4(3)
C14 N1 C13 C1 172.30(16)
C2 C1 C13 O1 -36.2(3)
C6 C1 C13 O1 138.15(19)
C2 C1 C13 N1 145.65(18)
C6 C1 C13 N1 -40.0(3)
C11 C12 C15 F2B -85.9(9)
C7 C12 C15 F2B 93.7(9)
C11 C12 C15 F1B 34.2(6)
C7 C12 C15 F1B -146.2(6)
C11 C12 C15 F3A 164.7(7)
C7 C12 C15 F3A -15.7(8)
C11 C12 C15 F3B 141(3)
C7 C12 C15 F3B -39(3)
C11 C12 C15 F1A 34.9(5)
C7 C12 C15 F1A -145.4(5)
C11 C12 C15 F2A -82.4(4)
C7 C12 C15 F2A 97.2(4)
